data_7706188
loop_
_publ_author_name
'Wu, Min'
'Yang, Dong-Dong'
'Zheng, Han-Wen'
'Liang, Qiong-Fang'
'Li, Jia-Bin'
'Kang, Yang'
'Li, Sai'
'Jiao, Chen'
'Zheng, Xiang-Jun'
'Jin, Lin-Pei'

_publ_section_title
;
 A multi-binding site hydrazone-based chemosensor for Zn(ii) and Cd(ii): a
 new strategy for the detection of metal ions in aqueous media based on
 aggregation-induced emission.
;
_journal_issue 4
_journal_name_full 'Dalton transactions (Cambridge, England : 2003)'
_journal_page_first 1507
_journal_page_last 1513
_journal_paper_doi 10.1039/d0dt04062b
_journal_volume 50
_journal_year 2021
_chemical_formula_moiety 'C58 H48 Cd2 N8 O8'
_chemical_formula_sum 'C58 H48 Cd2 N8 O8'
_chemical_formula_weight 1209.84
_space_group_crystal_system monoclinic
_space_group_IT_number 14
_space_group_name_Hall '-P 2yn'
_space_group_name_H-M_alt 'P 1 21/n 1'
_atom_sites_solution_hydrogens geom
_audit_creation_date 2020-10-31
_audit_creation_method
;
Olex2 1.2
(compiled 2018.05.29 svn.r3508 for OlexSys, GUI svn.r5506)
;
_audit_update_record
;
2020-10-31 deposited with the CCDC.	2020-12-22 downloaded from the CCDC.
;
_cell_angle_alpha 90
_cell_angle_beta 92.946(3)
_cell_angle_gamma 90
_cell_formula_units_Z 2
_cell_length_a 10.5367(3)
_cell_length_b 18.9744(5)
_cell_length_c 12.6319(4)
_cell_measurement_reflns_used 5055
_cell_measurement_temperature 100.01(10)
_cell_measurement_theta_max 71.1480
_cell_measurement_theta_min 4.1740
_cell_volume 2522.13(13)
_computing_cell_refinement 'CrysAlisPro 1.171.39.46e (Rigaku OD, 2018)'
_computing_data_collection 'CrysAlisPro 1.171.39.46e (Rigaku OD, 2018)'
_computing_data_reduction 'CrysAlisPro 1.171.39.46e (Rigaku OD, 2018)'
_computing_molecular_graphics 'Olex2 (Dolomanov et al., 2009)'
_computing_publication_material 'Olex2 (Dolomanov et al., 2009)'
_computing_structure_refinement 'ShelXL (Sheldrick, 2015)'
_diffrn_ambient_environment N~2~
_diffrn_ambient_temperature 100.01(10)
_diffrn_detector 'CCD plate'
_diffrn_detector_area_resol_mean 5.3127
_diffrn_detector_type AtlasS2
_diffrn_measured_fraction_theta_full 0.999
_diffrn_measured_fraction_theta_max 0.978
_diffrn_measurement_details
;
List of Runs (angles in degrees, time in seconds):

  # Type    Start    End  Width  t~exp~   \w     \q     \k     \f   Frames
#--------------------------------------------------------------------------
  1  \w    -63.00  40.00   1.00    1.00    --  -39.74  19.00 -60.00  103
  2  \w    -64.00  23.00   1.00    1.00    --  -39.74  37.00-150.00   87
  3  \w     60.00  86.00   1.00    1.00    --   39.74 178.00 150.00   26
  4  \w     46.00  73.00   1.00    2.43    --  104.69 -61.00  90.00   27
  5  \w     80.00 177.00   1.00    2.43    --  104.69  61.00 150.00   97
  6  \w     95.00 141.00   1.00    2.43    --  104.69 125.00  30.00   46
  7  \w     96.00 123.00   1.00    2.43    --  104.69 125.00  90.00   27
  8  \w     89.00 130.00   1.00    2.43    --  104.69 -45.00   0.00   41
  9  \w     36.00  68.00   1.00    2.43    --  104.69 -45.00   0.00   32
 10  \w     78.00 130.00   1.00    2.43    --  104.69 -61.00  90.00   52
 11  \w    135.00 172.00   1.00    2.43    --  104.69 125.00  90.00   37
 12  \w     94.00 164.00   1.00    2.43    --  104.69 125.00   0.00   70
 13  \w     69.00 137.00   1.00    2.43    --  104.69 -77.00 -30.00   68
;
_diffrn_measurement_device 'four-circle diffractometer'
_diffrn_measurement_device_type 'SuperNova, Dual, Cu at home/near, AtlasS2'
_diffrn_measurement_method '\w scans'
_diffrn_orient_matrix_type 'CrysAlisPro convention (1999,Acta A55,543-557)'
_diffrn_orient_matrix_UB_11 0.0052743000
_diffrn_orient_matrix_UB_12 0.0258747000
_diffrn_orient_matrix_UB_13 0.1157438000
_diffrn_orient_matrix_UB_21 -0.1267240000
_diffrn_orient_matrix_UB_22 0.0393413000
_diffrn_orient_matrix_UB_23 -0.0212394000
_diffrn_orient_matrix_UB_31 -0.0731020000
_diffrn_orient_matrix_UB_32 -0.0661364000
_diffrn_orient_matrix_UB_33 0.0326922000
_diffrn_radiation_monochromator mirror
_diffrn_radiation_probe x-ray
_diffrn_radiation_type CuK\a
_diffrn_radiation_wavelength 1.54184
_diffrn_reflns_av_R_equivalents 0.0276
_diffrn_reflns_av_unetI/netI 0.0369
_diffrn_reflns_Laue_measured_fraction_full 0.999
_diffrn_reflns_Laue_measured_fraction_max 0.978
_diffrn_reflns_limit_h_max 12
_diffrn_reflns_limit_h_min -12
_diffrn_reflns_limit_k_max 13
_diffrn_reflns_limit_k_min -23
_diffrn_reflns_limit_l_max 15
_diffrn_reflns_limit_l_min -11
_diffrn_reflns_number 10544
_diffrn_reflns_point_group_measured_fraction_full 0.999
_diffrn_reflns_point_group_measured_fraction_max 0.978
_diffrn_reflns_theta_full 67.684
_diffrn_reflns_theta_max 72.030
_diffrn_reflns_theta_min 4.208
_diffrn_source 'micro-focus sealed X-ray tube'
_diffrn_source_type 'SuperNova (Cu) X-ray Source'
_exptl_absorpt_coefficient_mu 7.300
_exptl_absorpt_correction_T_max 1.00000
_exptl_absorpt_correction_T_min 0.84708
_exptl_absorpt_correction_type multi-scan
_exptl_absorpt_process_details
;
CrysAlisPro 1.171.39.46e (Rigaku Oxford Diffraction, 2018)
Empirical absorption correction using spherical harmonics,
 implemented in SCALE3 ABSPACK scaling algorithm.
;
_exptl_crystal_colour 'clear light yellow'
_exptl_crystal_density_diffrn 1.593
_exptl_crystal_description block
_exptl_crystal_F_000 1224
_exptl_crystal_size_max 0.2
_exptl_crystal_size_mid 0.1
_exptl_crystal_size_min 0.1
_refine_diff_density_max 0.703
_refine_diff_density_min -0.596
_refine_diff_density_rms 0.075
_refine_ls_extinction_method none
_refine_ls_goodness_of_fit_ref 1.063
_refine_ls_hydrogen_treatment constr
_refine_ls_matrix_type full
_refine_ls_number_parameters 345
_refine_ls_number_reflns 4846
_refine_ls_number_restraints 0
_refine_ls_restrained_S_all 1.063
_refine_ls_R_factor_all 0.0344
_refine_ls_R_factor_gt 0.0297
_refine_ls_shift/su_max 0.001
_refine_ls_shift/su_mean 0.000
_refine_ls_structure_factor_coef Fsqd
_refine_ls_weighting_details 'w=1/[\s^2^(Fo^2^)+(0.0340P)^2^+1.6953P] where P=(Fo^2^+2Fc^2^)/3'
_refine_ls_weighting_scheme calc
_refine_ls_wR_factor_gt 0.0720
_refine_ls_wR_factor_ref 0.0758
_reflns_Friedel_coverage 0.000
_reflns_number_gt 4372
_reflns_number_total 4846
_reflns_threshold_expression 'I > 2\s(I)'
_cod_data_source_file d0dt04062b2.cif
_cod_data_source_block 2
_cod_depositor_comments 'Adding full bibliography for 7706187--7706189.cif.'
_cod_database_code 7706188
_shelx_shelxl_version_number 2014/7
_chemical_oxdiff_formula 'Cd C N O H'
_shelx_space_group_comment
;
The symmetry employed for this shelxl refinement is uniquely defined
by the following loop, which should always be used as a source of
symmetry information in preference to the above space-group names.
They are only intended as comments.
;
_reflns_odcompleteness_completeness 99.96
_reflns_odcompleteness_iscentric 1
_reflns_odcompleteness_theta 66.97
_olex2_refinement_description
;
1. Fixed Uiso
 At 1.2 times of:
  All C(H) groups
 At 1.5 times of:
  All C(H,H,H) groups, All O(H) groups
2.a Aromatic/amide H refined with riding coordinates:
 C29(H29), C2(H2), C28(H28), C16(H16), C17(H17), C20(H20), C21(H21), C5(H5),
 C24(H24), C23(H23), C9(H9), C4(H4), C18(H18), C12(H12), C25(H25), C22(H22),
 C26(H26), C7(H7), C6(H6), C27(H27)
2.b Idealised Me refined as rotating group:
 C19(H19A,H19B,H19C)
2.c Idealised tetrahedral OH refined as rotating group:
 O1(H1)
;
_olex2_submission_special_instructions 'No special instructions were received'
_oxdiff_exptl_absorpt_empirical_details
;
Empirical correction (ABSPACK) includes:
- Absorption correction using spherical harmonics
- Frame scaling
;
_oxdiff_exptl_absorpt_empirical_full_max 1.374
_oxdiff_exptl_absorpt_empirical_full_min 0.802

loop_
_space_group_symop_operation_xyz
'x, y, z'
'-x+1/2, y+1/2, -z+1/2'
'-x, -y, -z'
'x-1/2, -y-1/2, z-1/2'

loop_
_atom_site_label
_atom_site_type_symbol
_atom_site_fract_x
_atom_site_fract_y
_atom_site_fract_z
_atom_site_U_iso_or_equiv
_atom_site_adp_type
_atom_site_occupancy
_atom_site_site_symmetry_order
_atom_site_calc_flag
_atom_site_refinement_flags_posn
_atom_site_refinement_flags_adp
_atom_site_refinement_flags_occupancy
_atom_site_disorder_assembly
_atom_site_disorder_group
Cd1 Cd 0.39970(2) 0.52984(2) 0.60589(2) 0.01968(7) Uani 1 1 d . . . . .
O2 O 0.59797(17) 0.54811(10) 0.53751(14) 0.0211(4) Uani 1 1 d . . . . .
O3 O 0.26295(19) 0.56550(11) 0.73412(16) 0.0272(4) Uani 1 1 d . . . . .
O4 O 0.79597(18) 0.54284(11) 0.41806(16) 0.0261(4) Uani 1 1 d . . . . .
O1 O 0.3558(2) 0.73927(11) 0.92500(17) 0.0297(4) Uani 1 1 d . . . . .
H1 H 0.4014 0.7172 0.8860 0.045 Uiso 1 1 calc GR . . . .
N4 N 0.2906(2) 0.60818(12) 0.48571(19) 0.0239(5) Uani 1 1 d . . . . .
N3 N 0.4550(2) 0.43148(12) 0.71702(18) 0.0237(5) Uani 1 1 d . . . . .
N2 N 0.4996(2) 0.60948(12) 0.72814(18) 0.0220(5) Uani 1 1 d . . . . .
N1 N 0.4243(2) 0.63591(12) 0.80762(18) 0.0244(5) Uani 1 1 d . . . . .
C1 C 0.2491(3) 0.70191(14) 0.9401(2) 0.0242(5) Uani 1 1 d . . . . .
C29 C 0.2653(3) 0.59348(15) 0.3825(2) 0.0255(6) Uani 1 1 d . . . . .
H29 H 0.2956 0.5514 0.3557 0.031 Uiso 1 1 calc R . . . .
C15 C 0.8159(3) 0.57154(14) 0.5173(2) 0.0218(5) Uani 1 1 d . . . . .
C11 C 0.3065(3) 0.61047(14) 0.8004(2) 0.0227(5) Uani 1 1 d . . . . .
C14 C 0.7062(2) 0.57489(14) 0.5772(2) 0.0207(5) Uani 1 1 d . . . . .
C10 C 0.2209(3) 0.63855(14) 0.8817(2) 0.0230(5) Uani 1 1 d . . . . .
C2 C 0.1658(3) 0.72602(15) 1.0121(2) 0.0271(6) Uani 1 1 d . . . . .
H2 H 0.1838 0.7677 1.0485 0.032 Uiso 1 1 calc R . . . .
C28 C 0.1965(3) 0.63786(16) 0.3144(2) 0.0301(6) Uani 1 1 d . . . . .
H28 H 0.1811 0.6260 0.2435 0.036 Uiso 1 1 calc R . . . .
C3 C 0.0533(3) 0.68878(16) 1.0320(2) 0.0275(6) Uani 1 1 d . . . . .
C8 C 0.0259(3) 0.62464(16) 0.9756(2) 0.0269(6) Uani 1 1 d . . . . .
C19 C 0.8865(3) 0.55944(17) 0.3413(2) 0.0308(6) Uani 1 1 d . . . . .
H19A H 0.9645 0.5349 0.3585 0.046 Uiso 1 1 calc GR . . . .
H19B H 0.9021 0.6093 0.3417 0.046 Uiso 1 1 calc GR . . . .
H19C H 0.8538 0.5453 0.2723 0.046 Uiso 1 1 calc GR . . . .
C16 C 0.9341(3) 0.59474(15) 0.5561(2) 0.0263(6) Uani 1 1 d . . . . .
H16 H 1.0042 0.5909 0.5147 0.032 Uiso 1 1 calc R . . . .
C17 C 0.9474(3) 0.62382(16) 0.6571(2) 0.0300(6) Uani 1 1 d . . . . .
H17 H 1.0267 0.6388 0.6841 0.036 Uiso 1 1 calc R . . . .
C20 C 0.4431(3) 0.36555(15) 0.6794(2) 0.0281(6) Uani 1 1 d . . . . .
H20 H 0.4112 0.3591 0.6100 0.034 Uiso 1 1 calc R . . . .
C21 C 0.4763(3) 0.30671(16) 0.7393(2) 0.0297(6) Uani 1 1 d . . . . .
H21 H 0.4667 0.2618 0.7105 0.036 Uiso 1 1 calc R . . . .
C5 C -0.1398(3) 0.67324(19) 1.1252(3) 0.0375(7) Uani 1 1 d . . . . .
H5 H -0.1949 0.6887 1.1755 0.045 Uiso 1 1 calc R . . . .
C24 C 0.4993(3) 0.43972(16) 0.8178(2) 0.0280(6) Uani 1 1 d . . . . .
H24 H 0.5067 0.4851 0.8452 0.034 Uiso 1 1 calc R . . . .
C23 C 0.5343(3) 0.38336(17) 0.8827(2) 0.0322(6) Uani 1 1 d . . . . .
H23 H 0.5645 0.3909 0.9522 0.039 Uiso 1 1 calc R . . . .
C9 C 0.1121(3) 0.60193(15) 0.9001(2) 0.0254(6) Uani 1 1 d . . . . .
H9 H 0.0942 0.5609 0.8618 0.031 Uiso 1 1 calc R . . . .
C4 C -0.0335(3) 0.71177(17) 1.1065(2) 0.0324(7) Uani 1 1 d . . . . .
H4 H -0.0182 0.7536 1.1433 0.039 Uiso 1 1 calc R . . . .
C13 C 0.7217(3) 0.60693(14) 0.6786(2) 0.0226(5) Uani 1 1 d . . . . .
C18 C 0.8429(3) 0.63027(16) 0.7165(2) 0.0275(6) Uani 1 1 d . . . . .
H18 H 0.8521 0.6505 0.7835 0.033 Uiso 1 1 calc R . . . .
C12 C 0.6195(3) 0.62119(14) 0.7474(2) 0.0230(5) Uani 1 1 d . . . . .
H12 H 0.6424 0.6410 0.8129 0.028 Uiso 1 1 calc R . . . .
C25 C 0.2462(3) 0.66898(15) 0.5221(2) 0.0290(6) Uani 1 1 d . . . . .
H25 H 0.2620 0.6800 0.5933 0.035 Uiso 1 1 calc R . . . .
C22 C 0.5237(3) 0.31550(16) 0.8422(2) 0.0310(6) Uani 1 1 d . . . . .
H22 H 0.5481 0.2768 0.8836 0.037 Uiso 1 1 calc R . . . .
C26 C 0.1775(3) 0.71644(16) 0.4585(3) 0.0349(7) Uani 1 1 d . . . . .
H26 H 0.1496 0.7588 0.4863 0.042 Uiso 1 1 calc R . . . .
C7 C -0.0862(3) 0.58673(17) 0.9959(2) 0.0322(6) Uani 1 1 d . . . . .
H7 H -0.1049 0.5453 0.9589 0.039 Uiso 1 1 calc R . . . .
C6 C -0.1669(3) 0.61036(18) 1.0692(3) 0.0369(7) Uani 1 1 d . . . . .
H6 H -0.2399 0.5849 1.0821 0.044 Uiso 1 1 calc R . . . .
C27 C 0.1514(3) 0.69999(17) 0.3540(3) 0.0355(7) Uani 1 1 d . . . . .
H27 H 0.1036 0.7305 0.3103 0.043 Uiso 1 1 calc R . . . .

loop_
_atom_site_aniso_label
_atom_site_aniso_U_11
_atom_site_aniso_U_22
_atom_site_aniso_U_33
_atom_site_aniso_U_23
_atom_site_aniso_U_13
_atom_site_aniso_U_12
Cd1 0.01677(10) 0.02296(11) 0.01925(10) -0.00093(7) 0.00019(7) -0.00078(7)
O2 0.0153(8) 0.0268(9) 0.0211(9) -0.0031(7) 0.0001(7) -0.0026(7)
O3 0.0231(9) 0.0345(10) 0.0242(10) -0.0096(8) 0.0036(8) -0.0048(8)
O4 0.0193(9) 0.0341(10) 0.0252(10) -0.0040(8) 0.0035(8) -0.0072(8)
O1 0.0289(10) 0.0287(10) 0.0317(11) -0.0061(8) 0.0033(8) -0.0039(8)
N4 0.0190(11) 0.0254(11) 0.0273(12) 0.0028(9) 0.0001(9) -0.0003(9)
N3 0.0201(11) 0.0269(11) 0.0242(11) 0.0049(9) 0.0004(9) 0.0015(9)
N2 0.0191(11) 0.0256(11) 0.0214(11) -0.0008(9) 0.0025(8) -0.0023(9)
N1 0.0218(11) 0.0290(12) 0.0226(11) -0.0035(9) 0.0028(9) -0.0006(9)
C1 0.0267(13) 0.0226(13) 0.0231(13) 0.0017(11) -0.0027(10) 0.0027(11)
C29 0.0214(13) 0.0266(13) 0.0287(14) 0.0015(11) 0.0024(11) -0.0002(11)
C15 0.0198(12) 0.0232(12) 0.0222(13) -0.0001(10) -0.0021(10) 0.0003(10)
C11 0.0226(13) 0.0241(13) 0.0214(13) 0.0009(10) 0.0015(10) 0.0004(10)
C14 0.0184(12) 0.0211(12) 0.0220(13) 0.0029(10) -0.0031(10) -0.0013(10)
C10 0.0236(13) 0.0255(13) 0.0197(12) -0.0007(10) -0.0011(10) 0.0018(11)
C2 0.0300(14) 0.0258(13) 0.0250(13) -0.0032(11) -0.0035(11) 0.0038(11)
C28 0.0256(14) 0.0349(15) 0.0295(15) 0.0034(12) -0.0029(11) -0.0014(12)
C3 0.0276(14) 0.0319(14) 0.0228(13) 0.0038(11) 0.0009(11) 0.0086(12)
C8 0.0258(14) 0.0310(14) 0.0240(13) 0.0022(11) 0.0017(11) 0.0016(12)
C19 0.0293(15) 0.0352(15) 0.0286(15) -0.0004(12) 0.0081(12) -0.0083(12)
C16 0.0196(13) 0.0301(14) 0.0293(14) 0.0000(12) 0.0011(11) -0.0025(11)
C17 0.0203(13) 0.0373(15) 0.0319(15) -0.0022(13) -0.0042(11) -0.0072(12)
C20 0.0264(14) 0.0294(14) 0.0280(14) 0.0022(12) -0.0022(11) -0.0018(12)
C21 0.0256(14) 0.0285(14) 0.0345(16) 0.0026(12) -0.0022(12) -0.0009(12)
C5 0.0341(16) 0.0477(19) 0.0315(16) 0.0060(14) 0.0109(13) 0.0120(14)
C24 0.0290(14) 0.0306(14) 0.0241(14) 0.0019(11) -0.0011(11) 0.0000(12)
C23 0.0336(16) 0.0387(16) 0.0239(14) 0.0056(12) -0.0021(12) 0.0024(13)
C9 0.0248(13) 0.0268(14) 0.0246(13) -0.0023(11) 0.0010(11) 0.0011(11)
C4 0.0332(16) 0.0365(16) 0.0275(15) -0.0005(12) 0.0013(12) 0.0087(13)
C13 0.0206(13) 0.0233(13) 0.0237(13) 0.0007(10) -0.0017(10) -0.0009(10)
C18 0.0255(14) 0.0323(14) 0.0242(14) -0.0035(12) -0.0025(11) -0.0037(12)
C12 0.0202(13) 0.0237(12) 0.0248(13) -0.0032(11) -0.0018(10) -0.0017(10)
C25 0.0272(14) 0.0290(14) 0.0305(15) -0.0015(12) -0.0008(11) -0.0007(12)
C22 0.0279(14) 0.0334(15) 0.0316(15) 0.0089(13) 0.0001(12) -0.0002(12)
C26 0.0360(16) 0.0260(14) 0.0423(18) -0.0033(13) -0.0022(13) 0.0056(13)
C7 0.0288(15) 0.0371(16) 0.0312(15) 0.0007(13) 0.0049(12) 0.0001(13)
C6 0.0300(16) 0.0439(18) 0.0376(17) 0.0073(14) 0.0089(13) 0.0027(14)
C27 0.0324(16) 0.0317(15) 0.0412(18) 0.0068(14) -0.0081(13) 0.0027(13)

loop_
_atom_type_symbol
_atom_type_description
_atom_type_scat_dispersion_real
_atom_type_scat_dispersion_imag
_atom_type_scat_source
C C 0.0181 0.0091 'International Tables Vol C Tables 4.2.6.8 and 6.1.1.4'
H H 0.0000 0.0000 'International Tables Vol C Tables 4.2.6.8 and 6.1.1.4'
Cd Cd 0.1185 4.6533 'International Tables Vol C Tables 4.2.6.8 and 6.1.1.4'
N N 0.0311 0.0180 'International Tables Vol C Tables 4.2.6.8 and 6.1.1.4'
O O 0.0492 0.0322 'International Tables Vol C Tables 4.2.6.8 and 6.1.1.4'

loop_
_geom_angle_atom_site_label_1
_geom_angle_atom_site_label_2
_geom_angle_atom_site_label_3
_geom_angle
_geom_angle_site_symmetry_1
_geom_angle_site_symmetry_3
_geom_angle_publ_flag
O2 Cd1 O2 76.20(7) . 3_666 ?
O2 Cd1 O4 142.39(6) . 3_666 ?
O2 Cd1 O4 66.22(6) 3_666 3_666 ?
O2 Cd1 N4 85.69(7) 3_666 . ?
O2 Cd1 N4 94.80(7) . . ?
O2 Cd1 N3 87.09(7) 3_666 . ?
O2 Cd1 N3 97.93(7) . . ?
O2 Cd1 N2 76.67(7) . . ?
O2 Cd1 N2 152.39(7) 3_666 . ?
O3 Cd1 O2 139.06(7) . 3_666 ?
O3 Cd1 O2 144.69(7) . . ?
O3 Cd1 O4 72.91(7) . 3_666 ?
O3 Cd1 N4 88.06(8) . . ?
O3 Cd1 N3 87.66(8) . . ?
O3 Cd1 N2 68.31(7) . . ?
N4 Cd1 O4 84.17(7) . 3_666 ?
N4 Cd1 N3 163.44(8) . . ?
N3 Cd1 O4 79.28(7) . 3_666 ?
N2 Cd1 O4 140.48(7) . 3_666 ?
N2 Cd1 N4 101.62(8) . . ?
N2 Cd1 N3 91.63(8) . . ?
Cd1 O2 Cd1 103.79(7) . 3_666 ?
C14 O2 Cd1 133.56(17) . . ?
C14 O2 Cd1 119.54(16) . 3_666 ?
C11 O3 Cd1 116.17(17) . . ?
C15 O4 Cd1 114.74(16) . 3_666 ?
C15 O4 C19 117.1(2) . . ?
C19 O4 Cd1 128.17(17) . 3_666 ?
C1 O1 H1 109.5 . . ?
C29 N4 Cd1 123.62(18) . . ?
C25 N4 Cd1 119.13(19) . . ?
C25 N4 C29 117.2(2) . . ?
C20 N3 Cd1 120.28(18) . . ?
C20 N3 C24 117.8(2) . . ?
C24 N3 Cd1 121.91(19) . . ?
N1 N2 Cd1 116.44(16) . . ?
C12 N2 Cd1 129.01(19) . . ?
C12 N2 N1 112.7(2) . . ?
C11 N1 N2 112.4(2) . . ?
O1 C1 C10 121.3(3) . . ?
O1 C1 C2 118.9(3) . . ?
C2 C1 C10 119.8(3) . . ?
N4 C29 H29 118.4 . . ?
N4 C29 C28 123.2(3) . . ?
C28 C29 H29 118.4 . . ?
O4 C15 C14 114.5(2) . . ?
O4 C15 C16 122.8(2) . . ?
C16 C15 C14 122.7(3) . . ?
O3 C11 N1 126.6(3) . . ?
O3 C11 C10 118.8(2) . . ?
N1 C11 C10 114.6(2) . . ?
O2 C14 C15 119.5(2) . . ?
O2 C14 C13 124.3(2) . . ?
C15 C14 C13 116.3(2) . . ?
C1 C10 C11 122.3(3) . . ?
C9 C10 C1 119.4(3) . . ?
C9 C10 C11 118.3(2) . . ?
C1 C2 H2 119.3 . . ?
C1 C2 C3 121.4(3) . . ?
C3 C2 H2 119.3 . . ?
C29 C28 H28 120.8 . . ?
C27 C28 C29 118.5(3) . . ?
C27 C28 H28 120.8 . . ?
C2 C3 C8 119.1(3) . . ?
C2 C3 C4 122.8(3) . . ?
C4 C3 C8 118.2(3) . . ?
C9 C8 C3 118.3(3) . . ?
C9 C8 C7 122.4(3) . . ?
C7 C8 C3 119.3(3) . . ?
O4 C19 H19A 109.5 . . ?
O4 C19 H19B 109.5 . . ?
O4 C19 H19C 109.5 . . ?
H19A C19 H19B 109.5 . . ?
H19A C19 H19C 109.5 . . ?
H19B C19 H19C 109.5 . . ?
C15 C16 H16 120.1 . . ?
C15 C16 C17 119.8(3) . . ?
C17 C16 H16 120.1 . . ?
C16 C17 H17 120.3 . . ?
C18 C17 C16 119.4(3) . . ?
C18 C17 H17 120.3 . . ?
N3 C20 H20 118.6 . . ?
N3 C20 C21 122.8(3) . . ?
C21 C20 H20 118.6 . . ?
C20 C21 H21 120.4 . . ?
C22 C21 C20 119.2(3) . . ?
C22 C21 H21 120.4 . . ?
C4 C5 H5 119.6 . . ?
C4 C5 C6 120.8(3) . . ?
C6 C5 H5 119.6 . . ?
N3 C24 H24 118.7 . . ?
N3 C24 C23 122.7(3) . . ?
C23 C24 H24 118.7 . . ?
C24 C23 H23 120.5 . . ?
C24 C23 C22 119.0(3) . . ?
C22 C23 H23 120.5 . . ?
C10 C9 C8 122.0(3) . . ?
C10 C9 H9 119.0 . . ?
C8 C9 H9 119.0 . . ?
C3 C4 H4 119.6 . . ?
C5 C4 C3 120.9(3) . . ?
C5 C4 H4 119.6 . . ?
C14 C13 C12 124.7(2) . . ?
C18 C13 C14 120.0(3) . . ?
C18 C13 C12 115.3(2) . . ?
C17 C18 C13 121.7(3) . . ?
C17 C18 H18 119.1 . . ?
C13 C18 H18 119.1 . . ?
N2 C12 C13 127.3(3) . . ?
N2 C12 H12 116.4 . . ?
C13 C12 H12 116.4 . . ?
N4 C25 H25 118.5 . . ?
N4 C25 C26 123.0(3) . . ?
C26 C25 H25 118.5 . . ?
C21 C22 C23 118.6(3) . . ?
C21 C22 H22 120.7 . . ?
C23 C22 H22 120.7 . . ?
C25 C26 H26 120.5 . . ?
C27 C26 C25 118.9(3) . . ?
C27 C26 H26 120.5 . . ?
C8 C7 H7 119.7 . . ?
C6 C7 C8 120.7(3) . . ?
C6 C7 H7 119.7 . . ?
C5 C6 H6 119.9 . . ?
C7 C6 C5 120.1(3) . . ?
C7 C6 H6 119.9 . . ?
C28 C27 H27 120.4 . . ?
C26 C27 C28 119.3(3) . . ?
C26 C27 H27 120.4 . . ?

loop_
_geom_bond_atom_site_label_1
_geom_bond_atom_site_label_2
_geom_bond_distance
_geom_bond_site_symmetry_2
_geom_bond_publ_flag
Cd1 O2 2.3273(18) . ?
Cd1 O2 2.3396(18) 3_666 ?
Cd1 O3 2.3233(19) . ?
Cd1 O4 2.4859(19) 3_666 ?
Cd1 N4 2.378(2) . ?
Cd1 N3 2.389(2) . ?
Cd1 N2 2.368(2) . ?
O2 Cd1 2.3396(18) 3_666 ?
O2 C14 1.323(3) . ?
O3 C11 1.265(3) . ?
O4 Cd1 2.4860(19) 3_666 ?
O4 C15 1.373(3) . ?
O4 C19 1.430(3) . ?
O1 H1 0.8200 . ?
O1 C1 1.351(4) . ?
N4 C29 1.347(4) . ?
N4 C25 1.335(4) . ?
N3 C20 1.342(4) . ?
N3 C24 1.342(4) . ?
N2 N1 1.404(3) . ?
N2 C12 1.293(4) . ?
N1 C11 1.330(4) . ?
C1 C10 1.434(4) . ?
C1 C2 1.374(4) . ?
C29 H29 0.9300 . ?
C29 C28 1.382(4) . ?
C15 C14 1.416(4) . ?
C15 C16 1.386(4) . ?
C11 C10 1.499(4) . ?
C14 C13 1.420(4) . ?
C10 C9 1.371(4) . ?
C2 H2 0.9300 . ?
C2 C3 1.413(4) . ?
C28 H28 0.9300 . ?
C28 C27 1.375(5) . ?
C3 C8 1.432(4) . ?
C3 C4 1.415(4) . ?
C8 C9 1.417(4) . ?
C8 C7 1.417(4) . ?
C19 H19A 0.9600 . ?
C19 H19B 0.9600 . ?
C19 H19C 0.9600 . ?
C16 H16 0.9300 . ?
C16 C17 1.391(4) . ?
C17 H17 0.9300 . ?
C17 C18 1.369(4) . ?
C20 H20 0.9300 . ?
C20 C21 1.384(4) . ?
C21 H21 0.9300 . ?
C21 C22 1.378(4) . ?
C5 H5 0.9300 . ?
C5 C4 1.368(5) . ?
C5 C6 1.409(5) . ?
C24 H24 0.9300 . ?
C24 C23 1.386(4) . ?
C23 H23 0.9300 . ?
C23 C22 1.388(5) . ?
C9 H9 0.9300 . ?
C4 H4 0.9300 . ?
C13 C18 1.413(4) . ?
C13 C12 1.444(4) . ?
C18 H18 0.9300 . ?
C12 H12 0.9300 . ?
C25 H25 0.9300 . ?
C25 C26 1.385(4) . ?
C22 H22 0.9300 . ?
C26 H26 0.9300 . ?
C26 C27 1.371(5) . ?
C7 H7 0.9300 . ?
C7 C6 1.365(4) . ?
C6 H6 0.9300 . ?
C27 H27 0.9300 . ?

loop_
_geom_torsion_atom_site_label_1
_geom_torsion_atom_site_label_2
_geom_torsion_atom_site_label_3
_geom_torsion_atom_site_label_4
_geom_torsion
_geom_torsion_site_symmetry_1
_geom_torsion_site_symmetry_2
_geom_torsion_site_symmetry_3
_geom_torsion_site_symmetry_4
_geom_torsion_publ_flag
Cd1 O2 C14 C15 173.05(17) . . . . ?
Cd1 O2 C14 C15 16.6(3) 3_666 . . . ?
Cd1 O2 C14 C13 -6.2(4) . . . . ?
Cd1 O2 C14 C13 -162.7(2) 3_666 . . . ?
Cd1 O3 C11 N1 -4.3(4) . . . . ?
Cd1 O3 C11 C10 176.80(18) . . . . ?
Cd1 O4 C15 C14 -19.5(3) 3_666 . . . ?
Cd1 O4 C15 C16 159.9(2) 3_666 . . . ?
Cd1 N4 C29 C28 176.8(2) . . . . ?
Cd1 N4 C25 C26 -177.5(2) . . . . ?
Cd1 N3 C20 C21 178.5(2) . . . . ?
Cd1 N3 C24 C23 -178.6(2) . . . . ?
Cd1 N2 N1 C11 0.4(3) . . . . ?
Cd1 N2 C12 C13 22.0(4) . . . . ?
O2 C14 C13 C18 176.3(3) . . . . ?
O2 C14 C13 C12 -6.7(4) . . . . ?
O3 C11 C10 C1 -162.7(3) . . . . ?
O3 C11 C10 C9 17.2(4) . . . . ?
O4 C15 C14 O2 3.2(4) . . . . ?
O4 C15 C14 C13 -177.5(2) . . . . ?
O4 C15 C16 C17 179.5(3) . . . . ?
O1 C1 C10 C11 -0.5(4) . . . . ?
O1 C1 C10 C9 179.5(3) . . . . ?
O1 C1 C2 C3 -179.3(2) . . . . ?
N4 C29 C28 C27 -0.2(4) . . . . ?
N4 C25 C26 C27 1.4(5) . . . . ?
N3 C20 C21 C22 0.0(5) . . . . ?
N3 C24 C23 C22 0.1(5) . . . . ?
N2 N1 C11 O3 2.7(4) . . . . ?
N2 N1 C11 C10 -178.4(2) . . . . ?
N1 N2 C12 C13 -174.1(3) . . . . ?
N1 C11 C10 C1 18.2(4) . . . . ?
N1 C11 C10 C9 -161.8(3) . . . . ?
C1 C10 C9 C8 -0.1(4) . . . . ?
C1 C2 C3 C8 -0.1(4) . . . . ?
C1 C2 C3 C4 179.2(3) . . . . ?
C29 N4 C25 C26 -0.5(4) . . . . ?
C29 C28 C27 C26 1.0(5) . . . . ?
C15 C14 C13 C18 -3.0(4) . . . . ?
C15 C14 C13 C12 174.0(3) . . . . ?
C15 C16 C17 C18 -1.1(5) . . . . ?
C11 C10 C9 C8 179.9(3) . . . . ?
C14 C15 C16 C17 -1.1(4) . . . . ?
C14 C13 C18 C17 0.9(4) . . . . ?
C14 C13 C12 N2 -2.0(5) . . . . ?
C10 C1 C2 C3 1.5(4) . . . . ?
C2 C1 C10 C11 178.6(2) . . . . ?
C2 C1 C10 C9 -1.4(4) . . . . ?
C2 C3 C8 C9 -1.3(4) . . . . ?
C2 C3 C8 C7 179.4(3) . . . . ?
C2 C3 C4 C5 -178.4(3) . . . . ?
C3 C8 C9 C10 1.4(4) . . . . ?
C3 C8 C7 C6 -0.7(5) . . . . ?
C8 C3 C4 C5 0.9(4) . . . . ?
C8 C7 C6 C5 0.4(5) . . . . ?
C19 O4 C15 C14 158.9(2) . . . . ?
C19 O4 C15 C16 -21.7(4) . . . . ?
C16 C15 C14 O2 -176.2(2) . . . . ?
C16 C15 C14 C13 3.1(4) . . . . ?
C16 C17 C18 C13 1.2(5) . . . . ?
C20 N3 C24 C23 1.0(4) . . . . ?
C20 C21 C22 C23 1.1(5) . . . . ?
C24 N3 C20 C21 -1.1(4) . . . . ?
C24 C23 C22 C21 -1.2(5) . . . . ?
C9 C8 C7 C6 -179.9(3) . . . . ?
C4 C3 C8 C9 179.3(3) . . . . ?
C4 C3 C8 C7 0.1(4) . . . . ?
C4 C5 C6 C7 0.6(5) . . . . ?
C18 C13 C12 N2 175.1(3) . . . . ?
C12 N2 N1 C11 -165.8(2) . . . . ?
C12 C13 C18 C17 -176.4(3) . . . . ?
C25 N4 C29 C28 -0.1(4) . . . . ?
C25 C26 C27 C28 -1.6(5) . . . . ?
C7 C8 C9 C10 -179.3(3) . . . . ?
C6 C5 C4 C3 -1.3(5) . . . . ?
